data_4316096
loop_
_publ_author_name
'Clare E. Rowland'
'Christopher L. Cahill'

_publ_contact_author_address
;Department of Chemistry
George Washington University
725 21st Street, NW
Washington, DC 20052
;
_publ_contact_author_email cahill@gwu.edu
_publ_contact_author_fax 202-994-5873
_publ_contact_author_name 'Christopher L. Cahill'
_publ_contact_author_phone 202-994-6959
_publ_section_title
;
 Hydrothermal Synthesis of Uranyl Squarates and Squarate-Oxalates:
 Hydrolysis Trends and in Situ Oxalate Formation
;
_journal_name_full 'Inorganic Chemistry'
_journal_page_first 6716
_journal_page_last 6724
_journal_paper_doi 10.1021/ic100887c
_journal_volume 49
_journal_year 2010
_chemical_formula_moiety 'C10 O12 U, 2(H2O), 3(NH4)'
_chemical_formula_sum 'C10 H16 N3 O14 U'
_chemical_formula_weight 640.29
_chemical_name_systematic
; 
 ? 
;
_space_group_IT_number 14
_symmetry_cell_setting monoclinic
_symmetry_space_group_name_Hall '-P 2ybc'
_symmetry_space_group_name_H-M 'P 1 21/c 1'
_atom_sites_solution_hydrogens none
_atom_sites_solution_primary direct
_atom_sites_solution_secondary difmap
_audit_creation_method SHELXL-97
_cell_angle_alpha 90.00
_cell_angle_beta 113.294(16)
_cell_angle_gamma 90.00
_cell_formula_units_Z 4
_cell_length_a 16.731(17)
_cell_length_b 7.280(8)
_cell_length_c 15.872(16)
_cell_measurement_reflns_used 8828
_cell_measurement_temperature 100(2)
_cell_measurement_theta_max 29.5675
_cell_measurement_theta_min 2.5735
_cell_volume 1776(3)
_computing_cell_refinement 'ApexII software suite (Bruker AXS)'
_computing_data_collection 'SMART v5.05 (Bruker AXS)'
_computing_data_reduction 'ApexII software suite (Bruker AXS)'
_computing_molecular_graphics 'ORTEP-3 for Windows (Farrugia, 1997)'
_computing_publication_material 'WINGX (Farrugia, 1998)'
_computing_structure_refinement 'SHELXL-97 (Sheldrick, 2008)'
_computing_structure_solution 'SHELXS-97 (Sheldrick, 2008)'
_diffrn_ambient_temperature 100(2)
_diffrn_measured_fraction_theta_full 0.976
_diffrn_measured_fraction_theta_max 0.976
_diffrn_measurement_device_type 'Bruker Smart APEXII CCD'
_diffrn_measurement_method 'phi and omega scans'
_diffrn_radiation_monochromator graphite
_diffrn_radiation_source 'fine-focus sealed tube'
_diffrn_radiation_type MoK\a
_diffrn_radiation_wavelength 0.71073
_diffrn_reflns_av_R_equivalents 0.0436
_diffrn_reflns_av_sigmaI/netI 0.0319
_diffrn_reflns_limit_h_max 22
_diffrn_reflns_limit_h_min -23
_diffrn_reflns_limit_k_max 10
_diffrn_reflns_limit_k_min -6
_diffrn_reflns_limit_l_max 22
_diffrn_reflns_limit_l_min -21
_diffrn_reflns_number 31998
_diffrn_reflns_theta_full 29.57
_diffrn_reflns_theta_max 29.57
_diffrn_reflns_theta_min 1.33
_exptl_absorpt_coefficient_mu 9.222
_exptl_absorpt_correction_T_max 0.692
_exptl_absorpt_correction_T_min 0.520
_exptl_absorpt_correction_type empirical
_exptl_absorpt_process_details SABABS
_exptl_crystal_colour red
_exptl_crystal_density_diffrn 2.395
_exptl_crystal_density_method 'not measured'
_exptl_crystal_description block
_exptl_crystal_F_000 1204
_exptl_crystal_size_max 0.12
_exptl_crystal_size_mid 0.06
_exptl_crystal_size_min 0.04
_refine_diff_density_max 1.416
_refine_diff_density_min -1.144
_refine_diff_density_rms 0.170
_refine_ls_extinction_method none
_refine_ls_goodness_of_fit_ref 1.082
_refine_ls_hydrogen_treatment none
_refine_ls_matrix_type full
_refine_ls_number_parameters 290
_refine_ls_number_reflns 4855
_refine_ls_number_restraints 280
_refine_ls_restrained_S_all 1.053
_refine_ls_R_factor_all 0.0333
_refine_ls_R_factor_gt 0.0238
_refine_ls_shift/su_max 0.000
_refine_ls_shift/su_mean 0.000
_refine_ls_structure_factor_coef Fsqd
_refine_ls_weighting_details 'calc w=1/[\s^2^(Fo^2^)+(0.0198P)^2^+7.1937P] where P=(Fo^2^+2Fc^2^)/3'
_refine_ls_weighting_scheme calc
_refine_ls_wR_factor_gt 0.0543
_refine_ls_wR_factor_ref 0.0573
_reflns_number_gt 4108
_reflns_number_total 4855
_reflns_threshold_expression >2sigma(I)
_cod_data_source_file ic100887c_si_002_2.cif
_cod_data_source_block 1
_cod_original_sg_symbol_H-M 'P 21/c'
_cod_database_code 4316096

loop_
_symmetry_equiv_pos_as_xyz
'x, y, z'
'-x, y+1/2, -z+1/2'
'-x, -y, -z'
'x, -y-1/2, z-1/2'

loop_
_atom_site_label
_atom_site_type_symbol
_atom_site_fract_x
_atom_site_fract_y
_atom_site_fract_z
_atom_site_U_iso_or_equiv
_atom_site_adp_type
_atom_site_occupancy
_atom_site_symmetry_multiplicity
_atom_site_calc_flag
_atom_site_refinement_flags
_atom_site_disorder_assembly
_atom_site_disorder_group
U1 U 0.247069(8) 0.70572(2) 0.120513(9) 0.00717(4) Uani 1 1 d U . .
O1 O 0.16329(17) 0.4327(4) 0.07160(18) 0.0113(5) Uani 1 1 d U . .
O2 O 0.33314(18) 0.4524(4) 0.20499(19) 0.0148(6) Uani 1 1 d U A .
O4 O 0.10803(17) 0.7974(4) 0.00660(18) 0.0116(5) Uani 1 1 d U . .
O8 O 0.28657(18) 0.6716(4) 0.03324(18) 0.0126(6) Uani 1 1 d U . .
O9 O 0.20612(18) 0.7352(4) 0.20706(18) 0.0113(6) Uani 1 1 d U . .
C11 C 0.1791(2) 0.3181(6) 0.0184(3) 0.0104(7) Uani 1 1 d U . .
C12 C 0.2177(2) 0.1400(6) 0.0309(3) 0.0098(7) Uani 1 1 d U . .
O12 O 0.24858(19) 0.0314(4) 0.09966(19) 0.0141(6) Uani 1 1 d U . .
C13 C 0.2058(3) 0.1331(6) -0.0657(3) 0.0123(7) Uani 1 1 d U . .
O13 O 0.22302(19) 0.0251(4) -0.11722(18) 0.0138(6) Uani 1 1 d U . .
C14 C 0.1638(3) 0.3196(6) -0.0789(3) 0.0142(8) Uani 1 1 d U . .
O14 O 0.1306(2) 0.4283(5) -0.1435(2) 0.0256(8) Uani 1 1 d U . .
C21 C 0.4122(3) 0.4126(6) 0.2230(3) 0.0123(8) Uani 1 1 d DU . .
C23 C 0.5414(3) 0.3545(6) 0.2555(3) 0.0117(8) Uani 1 1 d DU . .
O3 O 0.38000(18) 0.8234(4) 0.22855(19) 0.0167(6) Uani 1 1 d U . .
C22 C 0.4917(7) 0.4228(12) 0.3061(7) 0.0094(18) Uani 0.491(6) 1 d PDU A 1
O22 O 0.5077(4) 0.4746(9) 0.3869(4) 0.0148(14) Uani 0.491(6) 1 d PDU A 1
C24 C 0.4600(5) 0.3339(14) 0.1705(6) 0.0097(16) Uani 0.491(6) 1 d PDU A 1
O24 O 0.4443(4) 0.2745(9) 0.0927(4) 0.0174(15) Uani 0.491(6) 1 d PDU A 1
C22A C 0.4832(7) 0.3403(13) 0.3039(7) 0.0133(19) Uani 0.509(6) 1 d PDU A 2
O22A O 0.4913(4) 0.2909(10) 0.3815(4) 0.0222(15) Uani 0.509(6) 1 d PDU A 2
C24A C 0.4700(5) 0.4340(15) 0.1749(5) 0.0126(16) Uani 0.509(6) 1 d PDU A 2
O24A O 0.4644(4) 0.4941(9) 0.0990(4) 0.0198(15) Uani 0.509(6) 1 d PDU A 2
C42 C 0.0236(2) 1.0068(6) 0.0718(3) 0.0105(7) Uani 1 1 d U . .
C41 C 0.0491(2) 0.9104(6) 0.0052(2) 0.0095(7) Uani 1 1 d U . .
O42 O 0.04935(19) 1.0199(5) 0.15663(18) 0.0172(6) Uani 1 1 d U . .
OW1 O 0.0230(3) 0.4852(7) 0.1180(3) 0.0547(14) Uani 1 1 d . . .
OW2 O 0.3767(2) 0.0706(5) 0.4169(2) 0.0241(7) Uani 1 1 d . . .
N1 N 0.3879(3) 0.6681(6) 0.4350(2) 0.0222(9) Uani 1 1 d . . .
N2 N 0.2308(2) 1.1763(5) 0.2572(2) 0.0173(8) Uani 1 1 d . . .
N3 N -0.0680(2) 1.2041(6) 0.2209(3) 0.0229(8) Uani 1 1 d . . .

loop_
_atom_site_aniso_label
_atom_site_aniso_U_11
_atom_site_aniso_U_22
_atom_site_aniso_U_33
_atom_site_aniso_U_23
_atom_site_aniso_U_13
_atom_site_aniso_U_12
U1 0.00635(6) 0.00861(7) 0.00650(6) 0.00068(6) 0.00249(5) 0.00076(6)
O1 0.0100(12) 0.0116(14) 0.0131(13) -0.0029(11) 0.0055(11) -0.0020(10)
O2 0.0078(12) 0.0184(16) 0.0180(14) 0.0061(12) 0.0048(11) 0.0034(11)
O4 0.0109(12) 0.0110(14) 0.0121(12) 0.0011(12) 0.0036(10) 0.0035(12)
O8 0.0138(13) 0.0155(16) 0.0114(12) -0.0008(11) 0.0080(11) 0.0009(11)
O9 0.0107(13) 0.0139(16) 0.0104(12) -0.0007(10) 0.0051(10) -0.0006(10)
C11 0.0103(16) 0.011(2) 0.0105(16) -0.0006(14) 0.0044(14) -0.0012(14)
C12 0.0090(16) 0.0093(18) 0.0108(16) -0.0018(14) 0.0036(14) -0.0035(14)
O12 0.0209(15) 0.0101(14) 0.0113(13) 0.0033(11) 0.0064(12) 0.0008(11)
C13 0.0127(18) 0.013(2) 0.0118(17) 0.0010(15) 0.0052(15) -0.0009(15)
O13 0.0187(14) 0.0126(15) 0.0117(13) -0.0025(11) 0.0076(11) 0.0009(12)
C14 0.0161(18) 0.016(2) 0.0126(17) -0.0004(15) 0.0076(15) 0.0027(16)
O14 0.0382(19) 0.0259(19) 0.0128(14) 0.0070(13) 0.0102(14) 0.0170(15)
C21 0.0115(16) 0.012(2) 0.0139(17) 0.0031(15) 0.0058(14) 0.0022(15)
C23 0.0118(17) 0.014(2) 0.0076(16) -0.0009(14) 0.0024(14) 0.0016(15)
O3 0.0092(12) 0.0265(19) 0.0132(13) -0.0006(12) 0.0033(11) -0.0051(12)
C22 0.006(3) 0.012(5) 0.010(3) -0.001(4) 0.002(3) -0.004(4)
O22 0.015(3) 0.020(4) 0.010(3) -0.001(2) 0.006(2) 0.003(2)
C24 0.010(3) 0.004(4) 0.013(3) -0.001(3) 0.003(3) -0.001(3)
O24 0.016(3) 0.026(4) 0.010(3) -0.001(2) 0.005(2) 0.003(3)
C22A 0.010(4) 0.019(6) 0.012(4) 0.000(4) 0.005(3) -0.003(4)
O22A 0.014(3) 0.037(4) 0.014(3) 0.009(3) 0.003(2) 0.000(3)
C24A 0.009(3) 0.019(5) 0.009(3) -0.002(3) 0.003(3) -0.002(4)
O24A 0.014(3) 0.031(4) 0.014(3) 0.006(3) 0.005(2) 0.004(3)
C42 0.0096(17) 0.012(2) 0.0095(17) -0.0002(14) 0.0033(14) 0.0034(14)
C41 0.0077(16) 0.0105(19) 0.0094(16) -0.0007(14) 0.0025(13) -0.0003(14)
O42 0.0164(14) 0.0265(18) 0.0067(12) 0.0010(12) 0.0024(11) 0.0079(13)
OW1 0.034(2) 0.073(4) 0.071(3) -0.042(3) 0.035(2) -0.020(2)
OW2 0.0235(16) 0.032(2) 0.0141(15) 0.0012(13) 0.0041(13) -0.0024(14)
N1 0.0236(19) 0.028(2) 0.0146(17) -0.0008(15) 0.0070(15) -0.0023(16)
N2 0.0237(18) 0.018(2) 0.0124(16) -0.0003(14) 0.0094(14) -0.0016(15)
N3 0.0216(18) 0.018(2) 0.036(2) -0.0091(19) 0.0183(17) -0.0037(17)

loop_
_atom_type_symbol
_atom_type_description
_atom_type_scat_dispersion_real
_atom_type_scat_dispersion_imag
_atom_type_scat_source
C C 0.0033 0.0016 'International Tables Vol C Tables 4.2.6.8 and 6.1.1.4'
H H 0.0000 0.0000 'International Tables Vol C Tables 4.2.6.8 and 6.1.1.4'
N N 0.0061 0.0033 'International Tables Vol C Tables 4.2.6.8 and 6.1.1.4'
O O 0.0106 0.0060 'International Tables Vol C Tables 4.2.6.8 and 6.1.1.4'
U U -9.6767 9.6646 'International Tables Vol C Tables 4.2.6.8 and 6.1.1.4'

loop_
_geom_angle_atom_site_label_1
_geom_angle_atom_site_label_2
_geom_angle_atom_site_label_3
_geom_angle
_geom_angle_site_symmetry_1
_geom_angle_site_symmetry_3
_geom_angle_publ_flag
O8 U1 O9 178.70(13) . . ?
O8 U1 O3 94.75(14) . . ?
O9 U1 O3 86.29(14) . . ?
O8 U1 O1 88.95(12) . . ?
O9 U1 O1 89.75(12) . . ?
O3 U1 O1 143.36(10) . . ?
O8 U1 O12 90.17(12) . 1_565 ?
O9 U1 O12 90.90(12) . 1_565 ?
O3 U1 O12 71.56(11) . 1_565 ?
O1 U1 O12 144.99(10) . 1_565 ?
O8 U1 O2 90.13(13) . . ?
O9 U1 O2 89.45(13) . . ?
O3 U1 O2 71.86(12) . . ?
O1 U1 O2 71.69(12) . . ?
O12 U1 O2 143.32(11) 1_565 . ?
O8 U1 O4 90.00(14) . . ?
O9 U1 O4 89.64(14) . . ?
O3 U1 O4 142.70(12) . . ?
O1 U1 O4 73.56(11) . . ?
O12 U1 O4 71.44(10) 1_565 . ?
O2 U1 O4 145.24(10) . . ?
C11 O1 U1 120.6(2) . . ?
C21 O2 U1 130.0(3) . . ?
C41 O4 U1 134.5(2) . . ?
O1 C11 C12 134.3(4) . . ?
O1 C11 C14 133.8(4) . . ?
C12 C11 C14 91.9(3) . . ?
O12 C12 C11 133.4(4) . . ?
O12 C12 C13 135.5(4) . . ?
C11 C12 C13 91.1(3) . . ?
C12 O12 U1 135.0(3) . 1_545 ?
O13 C13 C12 137.3(4) . . ?
O13 C13 C14 133.9(4) . . ?
C12 C13 C14 88.7(3) . . ?
O14 C14 C11 135.5(4) . . ?
O14 C14 C13 136.3(4) . . ?
C11 C14 C13 88.2(3) . . ?
O2 C21 C24A 134.8(5) . . ?
O2 C21 C22 133.4(5) . . ?
C24A C21 C22 84.9(5) . . ?
O2 C21 C22A 133.8(5) . . ?
C24A C21 C22A 91.2(6) . . ?
C22 C21 C22A 24.3(4) . . ?
O2 C21 C24 135.1(5) . . ?
C24A C21 C24 29.4(4) . . ?
C22 C21 C24 91.5(6) . . ?
C22A C21 C24 85.6(6) . . ?
O3 C23 C22 137.0(5) 2_645 . ?
O3 C23 C22A 137.8(5) 2_645 . ?
C22 C23 C22A 24.4(4) . . ?
O3 C23 C24A 131.9(5) 2_645 . ?
C22 C23 C24A 84.3(5) . . ?
C22A C23 C24A 90.3(6) . . ?
O3 C23 C24 132.1(5) 2_645 . ?
C22 C23 C24 91.0(6) . . ?
C22A C23 C24 84.8(6) . . ?
C24A C23 C24 29.0(4) . . ?
C23 O3 U1 145.0(3) 2_655 . ?
O22 C22 C23 136.7(9) . . ?
O22 C22 C21 133.4(9) . . ?
C23 C22 C21 89.9(6) . . ?
O24 C24 C21 138.6(7) . . ?
O24 C24 C23 133.9(7) . . ?
C21 C24 C23 87.5(5) . . ?
O22A C22A C21 135.3(9) . . ?
O22A C22A C23 135.2(9) . . ?
C21 C22A C23 89.4(6) . . ?
O24A C24A C21 136.8(7) . . ?
O24A C24A C23 134.2(7) . . ?
C21 C24A C23 89.0(5) . . ?
O42 C42 C41 137.8(4) . . ?
O42 C42 C41 133.4(4) . 3_575 ?
C41 C42 C41 88.7(3) . 3_575 ?
O4 C41 C42 137.7(4) . . ?
O4 C41 C42 131.1(4) . 3_575 ?
C42 C41 C42 91.3(3) . 3_575 ?

loop_
_geom_bond_atom_site_label_1
_geom_bond_atom_site_label_2
_geom_bond_distance
_geom_bond_site_symmetry_2
_geom_bond_publ_flag
U1 O8 1.772(3) . ?
U1 O9 1.774(3) . ?
U1 O3 2.367(3) . ?
U1 O1 2.378(3) . ?
U1 O12 2.396(4) 1_565 ?
U1 O2 2.397(3) . ?
U1 O4 2.408(3) . ?
O1 C11 1.287(5) . ?
O2 C21 1.271(5) . ?
O4 C41 1.277(5) . ?
C11 C12 1.427(6) . ?
C11 C14 1.463(5) . ?
C12 O12 1.279(5) . ?
C12 C13 1.467(5) . ?
O12 U1 2.395(4) 1_545 ?
C13 O13 1.247(5) . ?
C13 C14 1.505(6) . ?
C14 O14 1.239(5) . ?
C21 C24A 1.458(9) . ?
C21 C22 1.459(11) . ?
C21 C22A 1.461(11) . ?
C21 C24 1.479(10) . ?
C23 O3 1.257(5) 2_645 ?
C23 C22 1.453(11) . ?
C23 C22A 1.464(11) . ?
C23 C24A 1.479(9) . ?
C23 C24 1.498(9) . ?
O3 C23 1.257(5) 2_655 ?
C22 O22 1.259(12) . ?
C24 O24 1.235(11) . ?
C22A O22A 1.237(12) . ?
C24A O24A 1.250(10) . ?
C42 O42 1.244(5) . ?
C42 C41 1.467(5) . ?
C42 C41 1.471(5) 3_575 ?
C41 C42 1.471(5) 3_575 ?
